data_4117562
loop_
_publ_author_name
'Stephen D. Burd'
'Shengqian Ma'
'Jason A. Perman'
'Benjamin J. Sikora'
'Randall Q. Snurr'
'Praveen K. Thallapally'
'Jian Tian'
'Lukasz Wojtas'
'Michael J. Zaworotko'

_publ_section_title
;
 Highly Selective Carbon Dioxide Uptake by [Cu(bpy-n)2(SiF6)] (bpy-1 =
 4,4'-Bipyridine; bpy-2 = 1,2-Bis(4-pyridyl)ethene)
;
_journal_name_full 'Journal of the American Chemical Society'
_journal_page_first 3663
_journal_page_last 3666
_journal_paper_doi 10.1021/ja211340t
_journal_volume 134
_journal_year 2012
_chemical_formula_sum 'C24 H20 Cu F6 N4 Si'
_chemical_formula_weight 570.07
_chemical_name_systematic
; 
 ? 
;
_space_group_IT_number 129
_symmetry_cell_setting tetragonal
_symmetry_space_group_name_Hall '-P 4a 2a'
_symmetry_space_group_name_H-M 'P 4/n m m :2'
_atom_sites_solution_hydrogens geom
_atom_sites_solution_primary direct
_atom_sites_solution_secondary difmap
_audit_creation_method SHELXL-97
_cell_angle_alpha 90.00
_cell_angle_beta 90.00
_cell_angle_gamma 90.00
_cell_formula_units_Z 2
_cell_length_a 18.8471(11)
_cell_length_b 18.8471(11)
_cell_length_c 7.9975(5)
_cell_measurement_reflns_used 3091
_cell_measurement_temperature 100(2)
_cell_measurement_theta_max 66.60
_cell_measurement_theta_min 29.76
_cell_volume 2840.8(3)
_computing_cell_refinement 'Bruker SAINT'
_computing_data_collection 'Bruker APEX2'
_computing_data_reduction 'Bruker SAINT'
_computing_molecular_graphics 'Bruker SHELXTL'
_computing_publication_material 'Bruker SHELXTL'
_computing_structure_refinement 'SHELXL-97 (Sheldrick, 2008)'
_computing_structure_solution 'SHELXS-97 (Sheldrick, 2008)'
_diffrn_ambient_temperature 100(2)
_diffrn_measured_fraction_theta_full 0.988
_diffrn_measured_fraction_theta_max 0.988
_diffrn_radiation_monochromator graphite
_diffrn_radiation_source 'fine-focus sealed tube'
_diffrn_radiation_type CuK\a
_diffrn_radiation_wavelength 1.54178
_diffrn_reflns_av_R_equivalents 0.0648
_diffrn_reflns_av_sigmaI/netI 0.0279
_diffrn_reflns_limit_h_max 22
_diffrn_reflns_limit_h_min -19
_diffrn_reflns_limit_k_max 21
_diffrn_reflns_limit_k_min -22
_diffrn_reflns_limit_l_max 9
_diffrn_reflns_limit_l_min -9
_diffrn_reflns_number 19133
_diffrn_reflns_theta_full 68.01
_diffrn_reflns_theta_max 68.01
_diffrn_reflns_theta_min 4.69
_exptl_absorpt_coefficient_mu 1.006
_exptl_absorpt_correction_T_max 0.7530
_exptl_absorpt_correction_T_min 0.6154
_exptl_absorpt_correction_type empirical
_exptl_absorpt_process_details SADABS
_exptl_crystal_colour purple
_exptl_crystal_density_diffrn 0.666
_exptl_crystal_description block
_exptl_crystal_F_000 578
_exptl_crystal_size_max 0.20
_exptl_crystal_size_mid 0.20
_exptl_crystal_size_min 0.15
_refine_diff_density_max 0.651
_refine_diff_density_min -0.654
_refine_diff_density_rms 0.082
_refine_ls_extinction_method none
_refine_ls_goodness_of_fit_ref 1.089
_refine_ls_hydrogen_treatment constr
_refine_ls_matrix_type full
_refine_ls_number_parameters 88
_refine_ls_number_reflns 1433
_refine_ls_number_restraints 24
_refine_ls_restrained_S_all 1.082
_refine_ls_R_factor_all 0.0722
_refine_ls_R_factor_gt 0.0686
_refine_ls_shift/su_max 0.000
_refine_ls_shift/su_mean 0.000
_refine_ls_structure_factor_coef Fsqd
_refine_ls_weighting_details 'calc w=1/[\s^2^(Fo^2^)+(0.1022P)^2^+4.7858P] where P=(Fo^2^+2Fc^2^)/3'
_refine_ls_weighting_scheme calc
_refine_ls_wR_factor_gt 0.1930
_refine_ls_wR_factor_ref 0.1956
_reflns_number_gt 1331
_reflns_number_total 1433
_reflns_threshold_expression >2sigma(I)
_cod_data_source_file ja211340t_si_003.cif
_cod_data_source_block shelxl
_cod_original_sg_symbol_H-M 'P 4/n m m'
_cod_database_code 4117562

loop_
_symmetry_equiv_pos_as_xyz
'x, y, z'
'-y+1/2, x, z'
'y, -x+1/2, z'
'x+1/2, -y, -z'
'-x, y+1/2, -z'
'-x+1/2, -y+1/2, z'
'y+1/2, x+1/2, -z'
'-y, -x, -z'
'-x, -y, -z'
'y-1/2, -x, -z'
'-y, x-1/2, -z'
'-x-1/2, y, z'
'x, -y-1/2, z'
'x-1/2, y-1/2, -z'
'-y-1/2, -x-1/2, z'
'y, x, z'

loop_
_atom_site_label
_atom_site_type_symbol
_atom_site_fract_x
_atom_site_fract_y
_atom_site_fract_z
_atom_site_U_iso_or_equiv
_atom_site_adp_type
_atom_site_occupancy
_atom_site_symmetry_multiplicity
_atom_site_calc_flag
_atom_site_refinement_flags
_atom_site_disorder_assembly
_atom_site_disorder_group
Cu1 Cu 0.2500 0.2500 0.43281(11) 0.0141(4) Uani 1 8 d S . .
Si1 Si 0.2500 0.2500 -0.0655(2) 0.0226(5) Uani 1 8 d S . .
F1 F 0.2500 0.2500 0.1505(5) 0.0231(9) Uani 1 8 d S . .
F2 F 0.2500 0.2500 -0.2705(6) 0.0395(12) Uani 1 8 d S . .
F3A F 0.2500 0.3392(5) -0.0620(12) 0.021(3) Uani 0.25 2 d SPU . .
F3B F 0.3133(7) 0.3133(7) -0.067(2) 0.021(4) Uani 0.25 2 d SPU . .
F3C F 0.2894(5) 0.3305(5) -0.0637(10) 0.029(3) Uani 0.25 1 d PU . .
N1 N 0.32549(12) 0.17451(12) 0.4369(4) 0.0246(7) Uani 1 2 d S . .
C1 C 0.3291(3) 0.1249(3) 0.3110(7) 0.0325(12) Uani 0.50 1 d P A -1
H1 H 0.2971 0.1288 0.2197 0.039 Uiso 0.50 1 calc PR A -1
C2 C 0.3765(4) 0.0707(3) 0.3113(7) 0.0393(15) Uani 0.50 1 d PU A -1
H2 H 0.3753 0.0345 0.2285 0.047 Uiso 0.50 1 calc PR A -1
C4 C 0.4224(3) 0.1172(4) 0.5638(7) 0.0390(15) Uani 0.50 1 d PU A -1
H4 H 0.4532 0.1153 0.6578 0.047 Uiso 0.50 1 calc PR A -1
C5 C 0.3712(3) 0.1694(3) 0.5565(6) 0.0308(13) Uani 0.50 1 d P A -1
H5 H 0.3695 0.2034 0.6440 0.037 Uiso 0.50 1 calc PR A -1
C3 C 0.4296 0.0703 0.4454 0.0435(16) Uani 1 2 d SU A -1
C6 C 0.48428(19) 0.01572(19) 0.4417(6) 0.067(2) Uani 1 2 d SU . .
H6 H 0.4985 0.0015 0.3328 0.081 Uiso 1 2 calc SR A .

loop_
_atom_site_aniso_label
_atom_site_aniso_U_11
_atom_site_aniso_U_22
_atom_site_aniso_U_33
_atom_site_aniso_U_23
_atom_site_aniso_U_13
_atom_site_aniso_U_12
Cu1 0.0120(4) 0.0120(4) 0.0182(6) 0.000 0.000 0.000
Si1 0.0233(7) 0.0233(7) 0.0211(10) 0.000 0.000 0.000
F1 0.0242(13) 0.0242(13) 0.021(2) 0.000 0.000 0.000
F2 0.0473(18) 0.0473(18) 0.024(2) 0.000 0.000 0.000
F3A 0.020(7) 0.021(4) 0.022(4) -0.001(3) 0.000 0.000
F3B 0.020(6) 0.020(6) 0.022(4) -0.002(2) -0.002(2) 0.005(6)
F3C 0.028(9) 0.030(5) 0.028(3) 0.001(3) 0.000(4) -0.004(5)
N1 0.0257(10) 0.0257(10) 0.0222(16) -0.0017(8) 0.0017(8) 0.0031(13)
C1 0.031(3) 0.039(3) 0.027(3) -0.006(2) -0.011(2) 0.014(2)
C2 0.052(4) 0.032(3) 0.034(3) -0.013(2) -0.013(3) 0.019(3)
C4 0.036(3) 0.050(4) 0.031(3) 0.001(2) -0.016(2) 0.019(3)
C5 0.027(3) 0.039(3) 0.027(3) -0.012(2) -0.002(2) 0.006(2)
C3 0.023(6) 0.074(10) 0.033(2) -0.010(6) -0.008(5) 0.026(2)
C6 0.084(3) 0.084(3) 0.033(2) -0.0002(11) 0.0002(11) 0.067(4)

loop_
_atom_type_symbol
_atom_type_description
_atom_type_scat_dispersion_real
_atom_type_scat_dispersion_imag
_atom_type_scat_source
C C 0.0181 0.0091 'International Tables Vol C Tables 4.2.6.8 and 6.1.1.4'
H H 0.0000 0.0000 'International Tables Vol C Tables 4.2.6.8 and 6.1.1.4'
N N 0.0311 0.0180 'International Tables Vol C Tables 4.2.6.8 and 6.1.1.4'
F F 0.0727 0.0534 'International Tables Vol C Tables 4.2.6.8 and 6.1.1.4'
Si Si 0.2541 0.3302 'International Tables Vol C Tables 4.2.6.8 and 6.1.1.4'
Cu Cu -1.9646 0.5888 'International Tables Vol C Tables 4.2.6.8 and 6.1.1.4'

loop_
_geom_angle_atom_site_label_1
_geom_angle_atom_site_label_2
_geom_angle_atom_site_label_3
_geom_angle
_geom_angle_site_symmetry_1
_geom_angle_site_symmetry_3
N1 Cu1 N1 89.988(3) 2 6
N1 Cu1 N1 178.13(17) 2 3
N1 Cu1 N1 89.982(4) 6 3
N1 Cu1 N1 89.983(3) 2 .
N1 Cu1 N1 178.13(17) 6 .
N1 Cu1 N1 89.986(3) 3 .
N1 Cu1 F1 90.94(8) 2 .
N1 Cu1 F1 90.94(8) 6 .
N1 Cu1 F1 90.94(8) 3 .
N1 Cu1 F1 90.94(8) . .
N1 Cu1 F2 89.06(8) 2 1_556
N1 Cu1 F2 89.06(8) 6 1_556
N1 Cu1 F2 89.07(8) 3 1_556
N1 Cu1 F2 89.07(8) . 1_556
F1 Cu1 F2 180.0 . 1_556
F2 Si1 F3A 91.0(3) . 13_565
F2 Si1 F3A 91.0(3) . .
F3A Si1 F3A 178.1(7) 13_565 .
F2 Si1 F3A 91.0(3) . 3
F3A Si1 F3A 89.986(13) 13_565 3
F3A Si1 F3A 89.982(12) . 3
F2 Si1 F3A 91.0(3) . 2
F3A Si1 F3A 89.986(12) 13_565 2
F3A Si1 F3A 89.982(13) . 2
F3A Si1 F3A 178.1(7) 3 2
F2 Si1 F3B 89.5(6) . 2
F3A Si1 F3B 135.000(9) 13_565 2
F3A Si1 F3B 45.02(3) . 2
F3A Si1 F3B 135.002(9) 3 2
F3A Si1 F3B 45.02(3) 2 2
F2 Si1 F3B 89.5(6) . .
F3A Si1 F3B 135.002(10) 13_565 .
F3A Si1 F3B 45.02(3) . .
F3A Si1 F3B 45.02(3) 3 .
F3A Si1 F3B 135.000(9) 2 .
F3B Si1 F3B 89.997(12) 2 .
F2 Si1 F3B 89.5(6) . 6
F3A Si1 F3B 45.02(3) 13_565 6
F3A Si1 F3B 135.001(10) . 6
F3A Si1 F3B 135.006(9) 3 6
F3A Si1 F3B 45.02(3) 2 6
F3B Si1 F3B 89.992(14) 2 6
F3B Si1 F3B 178.9(12) . 6
F2 Si1 F3B 89.5(6) . 3
F3A Si1 F3B 45.02(3) 13_565 3
F3A Si1 F3B 135.001(10) . 3
F3A Si1 F3B 45.02(3) 3 3
F3A Si1 F3B 135.006(8) 2 3
F3B Si1 F3B 178.9(12) 2 3
F3B Si1 F3B 89.994(14) . 3
F3B Si1 F3B 89.998(12) 6 3
F2 Si1 F3C 90.5(3) . 15_665
F3A Si1 F3C 63.9(4) 13_565 15_665
F3A Si1 F3C 116.0(4) . 15_665
F3A Si1 F3C 153.9(4) 3 15_665
F3A Si1 F3C 26.1(4) 2 15_665
F3B Si1 F3C 71.1(4) 2 15_665
F3B Si1 F3C 161.1(4) . 15_665
F3B Si1 F3C 19.0(4) 6 15_665
F3B Si1 F3C 109.0(4) 3 15_665
F2 Si1 F3C 90.5(3) . 3
F3A Si1 F3C 63.9(4) 13_565 3
F3A Si1 F3C 116.0(4) . 3
F3A Si1 F3C 26.1(4) 3 3
F3A Si1 F3C 153.9(4) 2 3
F3B Si1 F3C 161.1(4) 2 3
F3B Si1 F3C 71.1(4) . 3
F3B Si1 F3C 109.0(4) 6 3
F3B Si1 F3C 19.0(4) 3 3
F3C Si1 F3C 127.9(7) 15_665 3
F2 Si1 F3C 90.5(3) . 16
F3A Si1 F3C 116.0(4) 13_565 16
F3A Si1 F3C 63.9(4) . 16
F3A Si1 F3C 26.1(4) 3 16
F3A Si1 F3C 153.9(4) 2 16
F3B Si1 F3C 108.9(4) 2 16
F3B Si1 F3C 19.0(4) . 16
F3B Si1 F3C 161.1(4) 6 16
F3B Si1 F3C 71.1(4) 3 16
F3C Si1 F3C 179.0(6) 15_665 16
F3C Si1 F3C 52.1(7) 3 16
Si1 F1 Cu1 180.0 . .
Si1 F2 Cu1 180.0 . 1_554
F3C F3A F3C 155(2) 12_655 .
F3C F3A F3B 145.1(15) 12_655 .
F3C F3A F3B 9.8(13) . .
F3C F3A F3B 9.8(13) 12_655 2
F3C F3A F3B 145.1(15) . 2
F3B F3A F3B 135.3(19) . 2
F3C F3A Si1 77.5(10) 12_655 .
F3C F3A Si1 77.5(10) . .
F3B F3A Si1 67.7(10) . .
F3B F3A Si1 67.7(10) 2 .
F3C F3B F3C 160(5) 16 .
F3C F3B F3A 13.5(19) 16 3
F3C F3B F3A 148(4) . 3
F3C F3B F3A 148(4) 16 .
F3C F3B F3A 13.5(19) . .
F3A F3B F3A 134(2) 3 .
F3C F3B Si1 81(3) 16 .
F3C F3B Si1 81(3) . .
F3A F3B Si1 67.3(10) 3 .
F3A F3B Si1 67.3(10) . .
F3B F3C F3A 157(3) . .
F3B F3C F3C 10(3) . 16
F3A F3C F3C 147.5(10) . 16
F3B F3C F3C 144(3) . 12_655
F3A F3C F3C 12.5(10) . 12_655
F3C F3C F3C 135.002(1) 16 12_655
F3B F3C Si1 80(3) . .
F3A F3C Si1 76.4(10) . .
F3C F3C Si1 71.1(4) 16 .
F3C F3C Si1 63.9(4) 12_655 .
C5 N1 C5 49.6(6) 15_665 .
C5 N1 C1 94.9(4) 15_665 .
C5 N1 C1 117.3(4) . .
C5 N1 C1 117.3(4) 15_665 15_665
C5 N1 C1 94.9(4) . 15_665
C1 N1 C1 52.8(5) . 15_665
C5 N1 Cu1 122.4(3) 15_665 .
C5 N1 Cu1 122.4(3) . .
C1 N1 Cu1 120.2(3) . .
C1 N1 Cu1 120.2(3) 15_665 .
C2 C1 N1 122.9(5) . .
C2 C1 H1 118.6 . .
N1 C1 H1 118.6 . .
C1 C2 C3 117.0(5) . .
C1 C2 H2 121.5 . .
C3 C2 H2 121.5 . .
C3 C4 C5 121.8(5) . .
C3 C4 H4 119.1 . .
C5 C4 H4 119.1 . .
N1 C5 C4 123.4(5) . .
N1 C5 H5 118.3 . .
C4 C5 H5 118.3 . .
C4 C3 C6 124.6(3) . .
C4 C3 C2 117.2(4) . .
C6 C3 C2 118.1(3) . .
C6 C6 C3 130.8(6) 9_656 .
C6 C6 H6 114.6 9_656 .
C3 C6 H6 114.6 . .

loop_
_geom_bond_atom_site_label_1
_geom_bond_atom_site_label_2
_geom_bond_distance
_geom_bond_site_symmetry_2
Cu1 N1 2.012(3) 2
Cu1 N1 2.012(3) 6
Cu1 N1 2.012(3) 3
Cu1 N1 2.012(3) .
Cu1 F1 2.258(4) .
Cu1 F2 2.373(5) 1_556
Si1 F2 1.640(5) .
Si1 F3A 1.681(10) 13_565
Si1 F3A 1.681(10) .
Si1 F3A 1.681(10) 3
Si1 F3A 1.681(10) 2
Si1 F3B 1.687(19) 2
Si1 F3B 1.687(19) .
Si1 F3B 1.687(19) 6
Si1 F3B 1.687(19) 3
Si1 F3C 1.689(9) 15_665
Si1 F3C 1.689(9) 3
Si1 F3C 1.689(9) 16
F2 Cu1 2.373(5) 1_554
F3A F3C 0.760(10) 12_655
F3A F3C 0.760(10) .
F3A F3B 1.290(8) .
F3A F3B 1.290(8) 2
F3B F3C 0.556(11) 16
F3B F3C 0.556(11) .
F3B F3A 1.290(8) 3
F3C F3C 1.10(2) 16
F3C F3C 1.48(2) 12_655
N1 C5 1.290(6) 15_665
N1 C5 1.290(6) .
N1 C1 1.376(6) .
N1 C1 1.376(6) 15_665
C1 C2 1.357(9) .
C1 H1 0.9500 .
C2 C3 1.467(6) .
C2 H2 0.9500 .
C4 C3 1.302(6) .
C4 C5 1.380(9) .
C4 H4 0.9500 .
C5 H5 0.9500 .
C3 C6 1.456(5) .
C6 C6 1.253(10) 9_656
C6 H6 0.9500 .
